data_1532700
loop_
_publ_author_name
'del Tanago, J.G.'
'La Iglesia, A.'
'Rius, J.'
'Fernandez Santin, S.'

_publ_section_title
;
 Calderonite, a new lead-iron-vanadate of the brackebuschite group
;
_journal_name_full 'American Mineralogist'
_journal_page_first 1703
_journal_page_last 1708
_journal_volume 88
_journal_year 2003
_chemical_formula_sum 'Al0.004 As0.016 Ba0.018 Ca0.007 Cu0.034 Fe0.965 H1.494 O9 P0.003 Pb1.924 Si0.085 V1.836 Zn0.009'
_chemical_name_systematic
;
(Pb1.924 Ba0.018 Ca0.007) (Fe0.965 Cu0.034 Zn0.009 Al0.004) ((V1.836 Si0.085 
As0.016 P0.003) O7.506 (O H)1.494)
;
_space_group_IT_number 11
_symmetry_space_group_name_Hall '-P 2yb'
_symmetry_space_group_name_H-M 'P 1 21/m 1'
_cell_angle_alpha 90
_cell_angle_beta 112.23
_cell_angle_gamma 90
_cell_formula_units_Z 2
_cell_length_a 7.649
_cell_length_b 6.101
_cell_length_c 8.904
_cell_volume 384.635
_citation_journal_id_ASTM AMMIAY
_cod_data_source_file delTanago_AMMIAY_2003_1201.cif
_cod_data_source_block H1.494Al0.004As0.016Ba0.018Ca0.007Cu0.034Fe0.965O9P0.003Pb1.924Si0.085V1.836Zn0.009
_cod_original_cell_volume 384.6345
_cod_original_formula_sum
;
H1.494 Al0.004 As0.016 Ba0.018 Ca0.007 Cu0.034 Fe0.965 O9 P0.003 Pb1.924 
Si0.085 V1.836 Zn0.009
;
_cod_database_code 1532700

loop_
_symmetry_equiv_pos_as_xyz
x,y,z
-x,y+1/2,-z
-x,-y,-z
x,-y-1/2,z

loop_
_atom_site_label
_atom_site_type_symbol
_atom_site_fract_x
_atom_site_fract_y
_atom_site_fract_z
_atom_site_occupancy
_atom_site_U_iso_or_equiv
O5 O-2 -0.0107 0.0167 0.2193 1 0.0
Ca1 Ca+2 0.3227 0.75 0.397 0.007 0.0
Pb1 Pb+2 0.7386 0.75 0.2554 0.979 0.0
O4 O-2 0.7295 0.75 0.5451 1 0.0
Cu1 Cu+2 0 0 0 0.034 0.0
V1 V+5 0.5587 0.75 0.825 0.977 0.0
Pb2 Pb+2 0.3227 0.75 0.397 0.945 0.0
As1 As+5 0.9601 0.75 0.6621 0.016 0.0
O7 O-2 0.1854 0.75 0.0808 1 0.0
Al1 Al+3 0 0 0 0.004 0.0
V2 V+5 0.9601 0.75 0.6621 0.859 0.0
Zn1 Zn+2 0 0 0 0.009 0.0
Ba1 Ba+2 0.3227 0.75 0.397 0.018 0.0
O6 O-2 0.0757 0.75 0.535 1 0.0
Si1 Si+4 0.9601 0.75 0.6621 0.085 0.0
O1 O-2 0.4922 0.9783 0.7058 1 0.0
O3 O-2 0.8084 0.75 0.9435 1 0.0
O2 O-2 0.4525 0.75 0.9554 1 0.0
P1 P+5 0.9601 0.75 0.6621 0.003 0.0
Fe1 Fe+3 0 0 0 0.965 0.0
